data_1563548
loop_
_publ_author_name
'Sigmon, Ginger E.'
'Burns, Peter C.'

_publ_section_title
;
 Crystal chemistry of thorium nitrates and chromates
;
_journal_issue 7
_journal_name_full 'Journal of Solid State Chemistry'
_journal_page_first 1604
_journal_page_last 1608
_journal_paper_doi 10.1016/j.jssc.2010.04.042
_journal_volume 183
_journal_year 2010
_chemical_formula_moiety 'K+, Th4+, (NO3)-'
_chemical_formula_sum 'K2 N6 O18 Th'
_chemical_formula_weight 682.30
_chemical_name_systematic
;
 Potassium Thorium Hexanitrate
;
_space_group_IT_number 147
_space_group_name_Hall '-P 3'
_space_group_name_H-M_alt 'P -3'
_symmetry_cell_setting trigonal
_symmetry_space_group_name_H-M 'P -3'
_atom_sites_solution_hydrogens none
_atom_sites_solution_primary direct
_atom_sites_solution_secondary difmap
_audit_creation_method SHELXL-97
_cell_angle_alpha 90.00
_cell_angle_beta 90.00
_cell_angle_gamma 120.00
_cell_formula_units_Z 3
_cell_length_a 13.6060(11)
_cell_length_b 13.6060(11)
_cell_length_c 6.6411(6)
_cell_measurement_temperature 110(2)
_cell_volume 1064.71(16)
_computing_cell_refinement 'SMART-NT v5.0'
_computing_data_collection 'SMART-NT v5.0'
_computing_data_reduction 'SMART-NT v5.0'
_computing_molecular_graphics 'CrystalMaker v2.1'
_computing_structure_refinement 'SHELXL-97 (Sheldrick, 1997)'
_computing_structure_solution 'SHELXS-97 (Sheldrick, 1990)'
_diffrn_ambient_temperature 110(2)
_diffrn_measured_fraction_theta_full 0.988
_diffrn_measured_fraction_theta_max 0.988
_diffrn_measurement_device_type 'Bruker PLATFORM with a Smart CCD detector'
_diffrn_measurement_method \w
_diffrn_radiation_monochromator graphite
_diffrn_radiation_source 'fine-focus sealed tube'
_diffrn_radiation_type MoK\a
_diffrn_radiation_wavelength 0.71073
_diffrn_reflns_av_R_equivalents 0.1207
_diffrn_reflns_av_sigmaI/netI 0.0671
_diffrn_reflns_limit_h_max 21
_diffrn_reflns_limit_h_min -21
_diffrn_reflns_limit_k_max 21
_diffrn_reflns_limit_k_min -21
_diffrn_reflns_limit_l_max 10
_diffrn_reflns_limit_l_min -10
_diffrn_reflns_number 21935
_diffrn_reflns_theta_full 34.53
_diffrn_reflns_theta_max 34.53
_diffrn_reflns_theta_min 1.73
_exptl_absorpt_coefficient_mu 11.215
_exptl_absorpt_correction_T_max 0.0978
_exptl_absorpt_correction_T_min 0.0392
_exptl_absorpt_correction_type psi-scan
_exptl_absorpt_process_details XPREP
_exptl_crystal_colour clear
_exptl_crystal_density_diffrn 3.192
_exptl_crystal_density_method 'not measured'
_exptl_crystal_description blocky
_exptl_crystal_F_000 942
_exptl_crystal_size_max 0.100
_exptl_crystal_size_mid 0.075
_exptl_crystal_size_min 0.075
_refine_diff_density_max 2.133
_refine_diff_density_min -1.588
_refine_diff_density_rms 0.199
_refine_ls_extinction_method none
_refine_ls_goodness_of_fit_ref 0.711
_refine_ls_hydrogen_treatment none
_refine_ls_matrix_type full
_refine_ls_number_parameters 123
_refine_ls_number_reflns 2999
_refine_ls_number_restraints 0
_refine_ls_restrained_S_all 0.711
_refine_ls_R_factor_all 0.0328
_refine_ls_R_factor_gt 0.0226
_refine_ls_shift/su_max 0.000
_refine_ls_shift/su_mean 0.000
_refine_ls_structure_factor_coef Fsqd
_refine_ls_weighting_details 'calc w=1/[\s^2^(Fo^2^)+(0.1000P)^2^+0.0000P] where P=(Fo^2^+2Fc^2^)/3'
_refine_ls_weighting_scheme calc
_refine_ls_wR_factor_gt 0.0598
_refine_ls_wR_factor_ref 0.0681
_reflns_number_gt 2306
_reflns_number_total 2999
_reflns_threshold_expression >2sigma(I)
_cod_data_source_file JSSC-2010-183-1604.CIF
_cod_data_source_block 2
_cod_depositor_comments
;
The following automatic conversions were performed:

data item '_symmetry_cell_setting' value 'Trigonal' was changed to
'trigonal' in accordance with the built-in table derived from the CIF
Core dictionary named 'cif_core.dic' version 2.4.5 last updated on
2014-11-21.

Automatic conversion script
Id: cif_fix_values 8369 2020-08-20 11:38:08Z andrius 
;
_cod_original_sg_symbol_H-M P-3
_cod_database_code 1563548

loop_
_symmetry_equiv_pos_as_xyz
'x, y, z'
'-y, x-y, z'
'-x+y, -x, z'
'-x, -y, -z'
'y, -x+y, -z'
'x-y, x, -z'

loop_
_atom_site_label
_atom_site_type_symbol
_atom_site_fract_x
_atom_site_fract_y
_atom_site_fract_z
_atom_site_U_iso_or_equiv
_atom_site_adp_type
_atom_site_occupancy
_atom_site_symmetry_multiplicity
_atom_site_calc_flag
_atom_site_refinement_flags
_atom_site_disorder_assembly
_atom_site_disorder_group
Th1 Th 0.0000 0.0000 0.0000 0.00843(6) Uani 1 6 d S . .
Th2 Th 0.3333 0.6667 0.49404(2) 0.00837(5) Uani 1 3 d S . .
O1 O 0.25193(19) 0.0145(2) 0.3902(3) 0.0161(4) Uani 1 1 d . . .
O2 O 0.20389(18) 0.07150(18) 0.1197(3) 0.0132(4) Uani 1 1 d . . .
O3 O 0.07513(18) -0.06692(19) 0.2938(3) 0.0142(4) Uani 1 1 d . . .
O4 O 0.2390(2) 0.84959(19) 0.1052(3) 0.0163(4) Uani 1 1 d . . .
O5 O 0.45083(19) 0.57722(19) 0.6120(3) 0.0155(4) Uani 1 1 d . . .
O6 O 0.4060(2) 0.4608(2) 0.8655(4) 0.0217(5) Uani 1 1 d . . .
O7 O 0.21335(19) 0.7515(2) 0.3769(3) 0.0150(4) Uani 1 1 d . . .
O8 O 0.36150(18) 0.79911(19) 0.1945(3) 0.0137(4) Uani 1 1 d . . .
O9 O 0.29746(19) 0.52949(19) 0.7803(3) 0.0147(4) Uani 1 1 d . . .
N1 N 0.3854(2) 0.5202(2) 0.7581(4) 0.0137(5) Uani 1 1 d . . .
N2 N 0.2720(2) 0.8028(2) 0.2201(4) 0.0116(4) Uani 1 1 d . . .
N3 N 0.1803(2) 0.0063(2) 0.2733(4) 0.0117(4) Uani 1 1 d . . .
K1 K 0.32451(6) 0.31730(6) 0.21915(11) 0.01819(13) Uani 1 1 d . . .

loop_
_atom_site_aniso_label
_atom_site_aniso_U_11
_atom_site_aniso_U_22
_atom_site_aniso_U_33
_atom_site_aniso_U_23
_atom_site_aniso_U_13
_atom_site_aniso_U_12
Th1 0.00903(7) 0.00903(7) 0.00722(10) 0.000 0.000 0.00452(4)
Th2 0.00852(6) 0.00852(6) 0.00807(8) 0.000 0.000 0.00426(3)
O1 0.0177(10) 0.0236(11) 0.0115(9) -0.0038(8) -0.0050(8) 0.0137(9)
O2 0.0130(9) 0.0138(10) 0.0120(9) 0.0044(7) 0.0012(7) 0.0062(8)
O3 0.0121(9) 0.0155(10) 0.0130(10) 0.0032(8) 0.0011(7) 0.0055(8)
O4 0.0245(12) 0.0156(10) 0.0125(9) 0.0003(8) -0.0050(8) 0.0129(9)
O5 0.0165(10) 0.0172(10) 0.0147(10) 0.0009(8) 0.0014(8) 0.0099(9)
O6 0.0332(14) 0.0215(12) 0.0185(11) 0.0012(9) -0.0073(10) 0.0197(11)
O7 0.0153(10) 0.0205(11) 0.0123(10) 0.0053(8) 0.0034(8) 0.0113(9)
O8 0.0122(9) 0.0147(10) 0.0148(9) 0.0022(8) 0.0024(7) 0.0071(8)
O9 0.0160(10) 0.0167(10) 0.0134(9) 0.0017(8) 0.0012(8) 0.0097(9)
N1 0.0178(12) 0.0141(11) 0.0121(11) -0.0026(9) -0.0047(9) 0.0101(10)
N2 0.0170(11) 0.0103(10) 0.0089(10) -0.0018(8) -0.0005(8) 0.0080(9)
N3 0.0124(10) 0.0146(11) 0.0093(10) -0.0011(8) -0.0009(8) 0.0077(9)
K1 0.0186(3) 0.0208(3) 0.0147(3) -0.0016(2) 0.0021(2) 0.0095(3)

loop_
_atom_type_symbol
_atom_type_description
_atom_type_scat_dispersion_real
_atom_type_scat_dispersion_imag
_atom_type_scat_source
K K 0.2009 0.2494 'International Tables Vol C Tables 4.2.6.8 and 6.1.1.4'
N N 0.0061 0.0033 'International Tables Vol C Tables 4.2.6.8 and 6.1.1.4'
O O 0.0106 0.0060 'International Tables Vol C Tables 4.2.6.8 and 6.1.1.4'
Th Th -7.2400 8.8979 'International Tables Vol C Tables 4.2.6.8 and 6.1.1.4'

loop_
_geom_angle_atom_site_label_1
_geom_angle_atom_site_label_2
_geom_angle_atom_site_label_3
_geom_angle
_geom_angle_site_symmetry_1
_geom_angle_site_symmetry_3
O2 Th1 O2 180.00(5) 4 .
O2 Th1 O2 110.85(4) 4 5
O2 Th1 O2 69.15(4) . 5
O2 Th1 O2 69.15(4) 4 3
O2 Th1 O2 110.85(4) . 3
O2 Th1 O2 69.15(4) 5 3
O2 Th1 O2 110.85(4) 4 6
O2 Th1 O2 69.15(4) . 6
O2 Th1 O2 110.85(4) 5 6
O2 Th1 O2 180.0 3 6
O2 Th1 O2 69.15(4) 4 2
O2 Th1 O2 110.85(4) . 2
O2 Th1 O2 180.00(7) 5 2
O2 Th1 O2 110.85(4) 3 2
O2 Th1 O2 69.15(4) 6 2
O2 Th1 O3 64.55(7) 4 5
O2 Th1 O3 115.45(7) . 5
O2 Th1 O3 49.68(7) 5 5
O2 Th1 O3 68.21(7) 3 5
O2 Th1 O3 111.79(7) 6 5
O2 Th1 O3 130.32(7) 2 5
O2 Th1 O3 115.45(7) 4 2
O2 Th1 O3 64.55(7) . 2
O2 Th1 O3 130.32(7) 5 2
O2 Th1 O3 111.79(7) 3 2
O2 Th1 O3 68.21(7) 6 2
O2 Th1 O3 49.68(7) 2 2
O3 Th1 O3 180.00(12) 5 2
O2 Th1 O3 130.32(7) 4 .
O2 Th1 O3 49.68(7) . .
O2 Th1 O3 68.21(7) 5 .
O2 Th1 O3 64.55(7) 3 .
O2 Th1 O3 115.45(7) 6 .
O2 Th1 O3 111.79(7) 2 .
O3 Th1 O3 111.32(8) 5 .
O3 Th1 O3 68.68(8) 2 .
O2 Th1 O3 111.79(7) 4 6
O2 Th1 O3 68.21(7) . 6
O2 Th1 O3 64.55(7) 5 6
O2 Th1 O3 130.32(7) 3 6
O2 Th1 O3 49.68(7) 6 6
O2 Th1 O3 115.45(7) 2 6
O3 Th1 O3 68.68(8) 5 6
O3 Th1 O3 111.32(8) 2 6
O3 Th1 O3 111.32(8) . 6
O2 Th1 O3 49.68(7) 4 4
O2 Th1 O3 130.32(7) . 4
O2 Th1 O3 111.79(7) 5 4
O2 Th1 O3 115.45(7) 3 4
O2 Th1 O3 64.55(7) 6 4
O2 Th1 O3 68.21(7) 2 4
O3 Th1 O3 68.68(8) 5 4
O3 Th1 O3 111.32(8) 2 4
O3 Th1 O3 180.00(10) . 4
O3 Th1 O3 68.68(8) 6 4
O2 Th1 O3 68.21(7) 4 3
O2 Th1 O3 111.79(7) . 3
O2 Th1 O3 115.45(7) 5 3
O2 Th1 O3 49.68(7) 3 3
O2 Th1 O3 130.32(7) 6 3
O2 Th1 O3 64.55(7) 2 3
O3 Th1 O3 111.32(8) 5 3
O3 Th1 O3 68.68(8) 2 3
O3 Th1 O3 68.68(8) . 3
O3 Th1 O3 180.0 6 3
O3 Th1 O3 111.32(8) 4 3
O9 Th2 O9 69.89(8) 3_565 2_665
O9 Th2 O9 69.89(8) 3_565 .
O9 Th2 O9 69.89(8) 2_665 .
O9 Th2 O7 66.94(7) 3_565 .
O9 Th2 O7 116.57(7) 2_665 .
O9 Th2 O7 129.17(7) . .
O9 Th2 O7 116.57(7) 3_565 2_665
O9 Th2 O7 129.17(7) 2_665 2_665
O9 Th2 O7 66.94(7) . 2_665
O7 Th2 O7 111.11(5) . 2_665
O9 Th2 O7 129.17(7) 3_565 3_565
O9 Th2 O7 66.94(7) 2_665 3_565
O9 Th2 O7 116.57(7) . 3_565
O7 Th2 O7 111.11(5) . 3_565
O7 Th2 O7 111.11(5) 2_665 3_565
O9 Th2 O5 64.23(7) 3_565 2_665
O9 Th2 O5 50.10(7) 2_665 2_665
O9 Th2 O5 112.93(7) . 2_665
O7 Th2 O5 69.89(7) . 2_665
O7 Th2 O5 178.87(7) 2_665 2_665
O7 Th2 O5 67.89(7) 3_565 2_665
O9 Th2 O5 50.10(7) 3_565 3_565
O9 Th2 O5 112.93(7) 2_665 3_565
O9 Th2 O5 64.23(7) . 3_565
O7 Th2 O5 67.89(7) . 3_565
O7 Th2 O5 69.89(7) 2_665 3_565
O7 Th2 O5 178.87(7) 3_565 3_565
O5 Th2 O5 111.12(5) 2_665 3_565
O9 Th2 O5 112.93(7) 3_565 .
O9 Th2 O5 64.23(7) 2_665 .
O9 Th2 O5 50.10(7) . .
O7 Th2 O5 178.87(7) . .
O7 Th2 O5 67.89(7) 2_665 .
O7 Th2 O5 69.89(7) 3_565 .
O5 Th2 O5 111.12(5) 2_665 .
O5 Th2 O5 111.12(5) 3_565 .
O9 Th2 O8 112.74(7) 3_565 2_665
O9 Th2 O8 177.34(7) 2_665 2_665
O9 Th2 O8 110.42(7) . 2_665
O7 Th2 O8 65.42(7) . 2_665
O7 Th2 O8 49.71(7) 2_665 2_665
O7 Th2 O8 110.88(7) 3_565 2_665
O5 Th2 O8 130.97(7) 2_665 2_665
O5 Th2 O8 69.28(7) 3_565 2_665
O5 Th2 O8 113.81(7) . 2_665
O9 Th2 O8 110.42(7) 3_565 .
O9 Th2 O8 112.74(7) 2_665 .
O9 Th2 O8 177.34(7) . .
O7 Th2 O8 49.71(7) . .
O7 Th2 O8 110.88(7) 2_665 .
O7 Th2 O8 65.42(7) 3_565 .
O5 Th2 O8 69.28(7) 2_665 .
O5 Th2 O8 113.81(7) 3_565 .
O5 Th2 O8 130.97(7) . .
O8 Th2 O8 66.97(8) 2_665 .
O9 Th2 O8 177.34(7) 3_565 3_565
O9 Th2 O8 110.42(7) 2_665 3_565
O9 Th2 O8 112.74(7) . 3_565
O7 Th2 O8 110.88(7) . 3_565
O7 Th2 O8 65.42(7) 2_665 3_565
O7 Th2 O8 49.71(7) 3_565 3_565
O5 Th2 O8 113.81(7) 2_665 3_565
O5 Th2 O8 130.97(7) 3_565 3_565
O5 Th2 O8 69.28(7) . 3_565
O8 Th2 O8 66.97(8) 2_665 3_565
O8 Th2 O8 66.97(8) . 3_565
N3 O2 Th1 97.73(16) . .
N3 O3 Th1 97.54(16) . .
N1 O5 Th2 96.25(16) . .
N2 O7 Th2 97.45(16) . .
N2 O8 Th2 96.61(16) . .
N1 O9 Th2 98.15(17) . .
O6 N1 O9 122.8(3) . .
O6 N1 O5 121.7(3) . .
O9 N1 O5 115.5(2) . .
O4 N2 O8 123.8(3) . .
O4 N2 O7 120.2(3) . .
O8 N2 O7 116.0(2) . .
O1 N3 O3 122.8(3) . .
O1 N3 O2 122.4(3) . .
O3 N3 O2 114.8(2) . .

loop_
_geom_bond_atom_site_label_1
_geom_bond_atom_site_label_2
_geom_bond_distance
_geom_bond_site_symmetry_2
Th1 O2 2.564(2) 4
Th1 O2 2.564(2) .
Th1 O2 2.564(2) 5
Th1 O2 2.564(2) 3
Th1 O2 2.564(2) 6
Th1 O2 2.564(2) 2
Th1 O3 2.571(2) 5
Th1 O3 2.571(2) 2
Th1 O3 2.571(2) .
Th1 O3 2.571(2) 6
Th1 O3 2.571(2) 4
Th1 O3 2.571(2) 3
Th2 O9 2.535(2) 3_565
Th2 O9 2.535(2) 2_665
Th2 O9 2.535(2) .
Th2 O7 2.546(2) .
Th2 O7 2.546(2) 2_665
Th2 O7 2.546(2) 3_565
Th2 O5 2.568(2) 2_665
Th2 O5 2.568(2) 3_565
Th2 O5 2.568(2) .
Th2 O8 2.581(2) 2_665
Th2 O8 2.581(2) .
Th2 O8 2.581(2) 3_565
O1 N3 1.207(3) .
O2 N3 1.283(3) .
O3 N3 1.278(3) .
O4 N2 1.214(3) .
O5 N1 1.283(3) .
O6 N1 1.212(3) .
O7 N2 1.285(3) .
O8 N2 1.256(3) .
O9 N1 1.272(3) .
